data_4504751
loop_
_publ_author_name
'Banthia, Sandip'
'Samanta, Anunay'

_publ_section_title
;
 Long and Short Brick Network Architecture:&#x2009; Role of Water
 Molecules Acting as Three-Connecting Spacers
;
_journal_issue 2
_journal_name_full 'Crystal Growth &amp; Design'
_journal_page_first 360
_journal_paper_doi 10.1021/cg050517s
_journal_volume 6
_journal_year 2006
_chemical_formula_moiety 'C20 H25 N3 O2'
_chemical_formula_sum 'C20 H25 N3 O2'
_chemical_formula_weight 339.43
_chemical_name_systematic
; 
 ? 
;
_space_group_IT_number 14
_symmetry_cell_setting monoclinic
_symmetry_space_group_name_Hall '-P 2ybc'
_symmetry_space_group_name_H-M 'P 1 21/c 1'
_atom_sites_solution_hydrogens geom
_atom_sites_solution_primary direct
_atom_sites_solution_secondary difmap
_audit_creation_method SHELXL-97
_cell_angle_alpha 90.00
_cell_angle_beta 95.430(5)
_cell_angle_gamma 90.00
_cell_formula_units_Z 4
_cell_length_a 9.150(3)
_cell_length_b 29.914(9)
_cell_length_c 6.871(2)
_cell_measurement_reflns_used 4057
_cell_measurement_temperature 293(2)
_cell_measurement_theta_max 25.05
_cell_measurement_theta_min 2.34
_cell_volume 1872.2(10)
_computing_cell_refinement 'Bruker SMART'
_computing_data_collection 'Bruker SMART'
_computing_data_reduction 'Bruker SAINT'
_computing_molecular_graphics 'Bruker SHELXTL'
_computing_publication_material 'Bruker SHELXTL'
_computing_structure_refinement 'SHELXL-97 (Sheldrick, 1997)'
_computing_structure_solution 'SHELXS-97 (Sheldrick, 1990)'
_diffrn_ambient_temperature 293(2)
_diffrn_measured_fraction_theta_full 0.964
_diffrn_measured_fraction_theta_max 0.964
_diffrn_measurement_device_type 'CCD area detector'
_diffrn_measurement_method 'phi and omega scans'
_diffrn_radiation_monochromator graphite
_diffrn_radiation_source 'fine-focus sealed tube'
_diffrn_radiation_type MoK\a
_diffrn_radiation_wavelength 0.71073
_diffrn_reflns_av_R_equivalents 0.0314
_diffrn_reflns_av_sigmaI/netI 0.0281
_diffrn_reflns_limit_h_max 12
_diffrn_reflns_limit_h_min -12
_diffrn_reflns_limit_k_max 39
_diffrn_reflns_limit_k_min -39
_diffrn_reflns_limit_l_max 9
_diffrn_reflns_limit_l_min -9
_diffrn_reflns_number 20941
_diffrn_reflns_theta_full 28.09
_diffrn_reflns_theta_max 28.09
_diffrn_reflns_theta_min 2.24
_exptl_absorpt_coefficient_mu 0.079
_exptl_absorpt_correction_T_max 0.993
_exptl_absorpt_correction_T_min 0.891
_exptl_absorpt_correction_type multi-scan
_exptl_absorpt_process_details 'SADABS - Bruker Nonius area detector scaling and absorption correction - V2.10'
_exptl_crystal_colour orange-red
_exptl_crystal_density_diffrn 1.204
_exptl_crystal_density_meas ?
_exptl_crystal_density_method 'not measured'
_exptl_crystal_description prism
_exptl_crystal_F_000 728
_exptl_crystal_size_max 0.35
_exptl_crystal_size_mid 0.18
_exptl_crystal_size_min 0.09
_refine_diff_density_max 0.306
_refine_diff_density_min -0.229
_refine_diff_density_rms 0.043
_refine_ls_extinction_method none
_refine_ls_goodness_of_fit_ref 1.045
_refine_ls_hydrogen_treatment mixed
_refine_ls_matrix_type full
_refine_ls_number_parameters 232
_refine_ls_number_reflns 4389
_refine_ls_number_restraints 0
_refine_ls_restrained_S_all 1.045
_refine_ls_R_factor_all 0.1033
_refine_ls_R_factor_gt 0.0699
_refine_ls_shift/su_max 0.000
_refine_ls_shift/su_mean 0.000
_refine_ls_structure_factor_coef Fsqd
_refine_ls_weighting_details 'calc w=1/[\s^2^(Fo^2^)+(0.1046P)^2^+0.6153P] where P=(Fo^2^+2Fc^2^)/3'
_refine_ls_weighting_scheme calc
_refine_ls_wR_factor_gt 0.2018
_refine_ls_wR_factor_ref 0.2232
_reflns_number_gt 2860
_reflns_number_total 4389
_reflns_threshold_expression >2sigma(I)
_cod_data_source_file cg050517ssi20051004_092344.cif
_cod_data_source_block as32
_cod_depositor_comments
;
The following automatic conversions were performed:

'_symmetry_cell_setting' value 'Monoclinic' changed to 'monoclinic'
according to /home/saulius/struct/CIF-dictionaries/cif_core.dic
dictionary named 'cif_core.dic' version 2.4.1 from 2010-06-29.

Automatic conversion script
Id: cif_fix_values 1715 2011-07-08 13:25:40Z adriana 

The following automatic conversions were performed:

'_exptl_crystal_density_meas' value 'not measured' was changed to '?'
- the value is perceived as not measured.

Automatic conversion script
Id: cif_fix_values 3008 2015-01-20 13:52:24Z robertas 
;
_cod_original_cell_volume 1872.1(10)
_cod_original_sg_symbol_H-M 'P 21/c'
_cod_database_code 4504751

loop_
_symmetry_equiv_pos_as_xyz
'x, y, z'
'-x, y+1/2, -z+1/2'
'-x, -y, -z'
'x, -y-1/2, z-1/2'

loop_
_atom_site_label
_atom_site_type_symbol
_atom_site_fract_x
_atom_site_fract_y
_atom_site_fract_z
_atom_site_U_iso_or_equiv
_atom_site_adp_type
_atom_site_occupancy
_atom_site_symmetry_multiplicity
_atom_site_calc_flag
_atom_site_refinement_flags
C19 C 0.4775(5) 0.08611(13) 0.5435(6) 0.1146(13) Uani 1 1 d .
H19A H 0.4135 0.0698 0.6207 0.172 Uiso 1 1 calc R
H19B H 0.4997 0.1147 0.6029 0.172 Uiso 1 1 calc R
H19C H 0.5667 0.0696 0.5362 0.172 Uiso 1 1 calc R
C16 C -0.1517(6) 0.48681(14) 0.7735(7) 0.1443(19) Uani 1 1 d .
H16A H -0.2048 0.4696 0.8615 0.216 Uiso 1 1 calc R
H16B H -0.1872 0.5170 0.7693 0.216 Uiso 1 1 calc R
H16C H -0.0490 0.4866 0.8183 0.216 Uiso 1 1 calc R
C10 C 0.1200(2) 0.22697(7) 0.3269(3) 0.0424(5) Uani 1 1 d .
C9 C 0.0613(2) 0.27073(7) 0.3336(3) 0.0421(5) Uani 1 1 d .
C1 C 0.1517(2) 0.30836(7) 0.3199(3) 0.0465(5) Uani 1 1 d .
C8 C -0.0904(2) 0.27596(7) 0.3549(3) 0.0466(5) Uani 1 1 d .
C4 C 0.2740(2) 0.22186(7) 0.3064(3) 0.0456(5) Uani 1 1 d .
C5 C 0.0245(2) 0.19052(7) 0.3421(3) 0.0482(5) Uani 1 1 d .
H5 H 0.0615 0.1616 0.3374 0.058 Uiso 1 1 calc R
C3 C 0.3595(2) 0.26015(8) 0.2947(3) 0.0502(5) Uani 1 1 d .
H3 H 0.4593 0.2573 0.2822 0.060 Uiso 1 1 calc R
C12 C -0.1544(3) 0.32113(8) 0.3574(3) 0.0556(6) Uani 1 1 d .
N1 N -0.0598(2) 0.35703(6) 0.3430(3) 0.0582(5) Uani 1 1 d .
C2 C 0.2991(2) 0.30214(7) 0.3013(3) 0.0501(5) Uani 1 1 d .
H2 H 0.3592 0.3270 0.2929 0.060 Uiso 1 1 calc R
C6 C -0.1207(2) 0.19652(8) 0.3636(3) 0.0526(6) Uani 1 1 d .
H6 H -0.1815 0.1719 0.3735 0.063 Uiso 1 1 calc R
N2 N 0.3305(2) 0.18048(7) 0.2989(3) 0.0569(5) Uani 1 1 d .
H2A H 0.280(4) 0.1597(11) 0.326(4) 0.085 Uiso 1 1 d .
C7 C -0.1780(2) 0.23944(8) 0.3709(3) 0.0528(6) Uani 1 1 d .
H7 H -0.2770 0.2433 0.3867 0.063 Uiso 1 1 calc R
C11 C 0.0920(3) 0.35333(8) 0.3270(3) 0.0559(6) Uani 1 1 d .
O2 O -0.28489(19) 0.32742(6) 0.3702(3) 0.0801(6) Uani 1 1 d .
O1 O 0.1645(2) 0.38723(6) 0.3190(3) 0.0825(6) Uani 1 1 d .
C17 C 0.4828(3) 0.16933(8) 0.2865(4) 0.0653(7) Uani 1 1 d .
H17A H 0.5388 0.1739 0.4120 0.078 Uiso 1 1 calc R
H17B H 0.5240 0.1881 0.1903 0.078 Uiso 1 1 calc R
C13 C -0.1212(3) 0.40236(9) 0.3523(4) 0.0743(8) Uani 1 1 d .
H13A H -0.2244 0.4016 0.3049 0.089 Uiso 1 1 calc R
H13B H -0.0716 0.4219 0.2672 0.089 Uiso 1 1 calc R
N3 N 0.4046(3) 0.09270(8) 0.3451(4) 0.0769(7) Uani 1 1 d .
C14 C -0.1046(3) 0.42122(9) 0.5597(5) 0.0747(8) Uani 1 1 d .
H14A H -0.1500 0.4008 0.6459 0.090 Uiso 1 1 calc R
H14B H -0.0011 0.4232 0.6046 0.090 Uiso 1 1 calc R
C18 C 0.4888(3) 0.12043(10) 0.2266(5) 0.0821(9) Uani 1 1 d .
H18A H 0.4508 0.1174 0.0906 0.098 Uiso 1 1 calc R
H18B H 0.5901 0.1104 0.2391 0.098 Uiso 1 1 calc R
C15 C -0.1735(4) 0.46670(10) 0.5723(6) 0.0996(11) Uani 1 1 d .
H15A H -0.1317 0.4866 0.4808 0.119 Uiso 1 1 calc R
H15B H -0.2779 0.4643 0.5335 0.119 Uiso 1 1 calc R
C20 C 0.3659(5) 0.05095(13) 0.2545(8) 0.1313(16) Uani 1 1 d .
H20A H 0.3228 0.0561 0.1235 0.197 Uiso 1 1 calc R
H20B H 0.2965 0.0358 0.3277 0.197 Uiso 1 1 calc R
H20C H 0.4522 0.0329 0.2511 0.197 Uiso 1 1 calc R

loop_
_atom_site_aniso_label
_atom_site_aniso_U_11
_atom_site_aniso_U_22
_atom_site_aniso_U_33
_atom_site_aniso_U_23
_atom_site_aniso_U_13
_atom_site_aniso_U_12
C19 0.124(3) 0.103(3) 0.115(3) 0.015(2) 0.002(2) 0.018(2)
C16 0.185(5) 0.089(3) 0.170(4) -0.043(3) 0.076(4) 0.000(3)
C10 0.0429(11) 0.0486(11) 0.0351(10) -0.0031(8) 0.0015(8) -0.0020(8)
C9 0.0436(11) 0.0484(11) 0.0339(10) -0.0014(8) 0.0009(8) -0.0010(8)
C1 0.0488(12) 0.0493(12) 0.0414(11) -0.0005(9) 0.0046(9) -0.0036(9)
C8 0.0437(11) 0.0553(12) 0.0401(11) -0.0033(9) 0.0009(8) 0.0034(9)
C4 0.0428(11) 0.0534(12) 0.0403(11) -0.0006(9) 0.0018(8) 0.0025(9)
C5 0.0496(12) 0.0461(11) 0.0485(12) -0.0030(9) 0.0027(9) -0.0010(9)
C3 0.0375(11) 0.0601(14) 0.0533(13) -0.0001(10) 0.0056(9) -0.0016(9)
C12 0.0492(13) 0.0603(14) 0.0563(14) -0.0033(10) 0.0001(10) 0.0071(10)
N1 0.0583(12) 0.0485(11) 0.0672(13) 0.0004(9) 0.0031(9) 0.0087(9)
C2 0.0489(12) 0.0533(13) 0.0482(12) 0.0001(9) 0.0054(9) -0.0108(10)
C6 0.0459(12) 0.0546(13) 0.0573(13) -0.0015(10) 0.0044(10) -0.0103(10)
N2 0.0415(10) 0.0519(12) 0.0774(14) 0.0015(10) 0.0074(9) 0.0016(8)
C7 0.0377(11) 0.0659(14) 0.0547(13) -0.0031(11) 0.0044(9) -0.0038(10)
C11 0.0622(14) 0.0492(13) 0.0567(14) 0.0005(10) 0.0084(11) -0.0013(11)
O2 0.0511(11) 0.0735(12) 0.1159(16) -0.0005(11) 0.0089(10) 0.0159(9)
O1 0.0786(13) 0.0490(10) 0.1229(17) 0.0020(10) 0.0246(12) -0.0063(9)
C17 0.0454(13) 0.0601(15) 0.0919(19) 0.0031(13) 0.0139(12) 0.0047(11)
C13 0.0738(17) 0.0517(15) 0.096(2) 0.0098(14) 0.0023(15) 0.0123(12)
N3 0.0632(14) 0.0589(13) 0.1093(19) 0.0064(13) 0.0121(13) 0.0022(11)
C14 0.0790(18) 0.0512(14) 0.097(2) -0.0001(14) 0.0239(15) 0.0092(13)
C18 0.0612(16) 0.0734(19) 0.114(2) -0.0048(17) 0.0215(16) 0.0111(13)
C15 0.100(2) 0.0602(18) 0.145(3) 0.0015(19) 0.043(2) 0.0121(16)
C20 0.122(3) 0.082(3) 0.187(5) -0.015(3) -0.002(3) -0.017(2)

loop_
_atom_type_symbol
_atom_type_description
_atom_type_scat_dispersion_real
_atom_type_scat_dispersion_imag
_atom_type_scat_source
C C 0.0033 0.0016 'International Tables Vol C Tables 4.2.6.8 and 6.1.1.4'
H H 0.0000 0.0000 'International Tables Vol C Tables 4.2.6.8 and 6.1.1.4'
N N 0.0061 0.0033 'International Tables Vol C Tables 4.2.6.8 and 6.1.1.4'
O O 0.0106 0.0060 'International Tables Vol C Tables 4.2.6.8 and 6.1.1.4'

loop_
_geom_angle_atom_site_label_1
_geom_angle_atom_site_label_2
_geom_angle_atom_site_label_3
_geom_angle
N3 C19 H19A 109.5
N3 C19 H19B 109.5
H19A C19 H19B 109.5
N3 C19 H19C 109.5
H19A C19 H19C 109.5
H19B C19 H19C 109.5
C15 C16 H16A 109.5
C15 C16 H16B 109.5
H16A C16 H16B 109.5
C15 C16 H16C 109.5
H16A C16 H16C 109.5
H16B C16 H16C 109.5
C5 C10 C9 118.25(19)
C5 C10 C4 123.10(19)
C9 C10 C4 118.65(18)
C1 C9 C10 120.68(19)
C1 C9 C8 120.44(19)
C10 C9 C8 118.89(19)
C2 C1 C9 119.0(2)
C2 C1 C11 120.1(2)
C9 C1 C11 120.9(2)
C7 C8 C9 120.5(2)
C7 C8 C12 119.7(2)
C9 C8 C12 119.8(2)
N2 C4 C3 122.4(2)
N2 C4 C10 119.04(19)
C3 C4 C10 118.60(19)
C6 C5 C10 121.6(2)
C6 C5 H5 119.2
C10 C5 H5 119.2
C2 C3 C4 121.3(2)
C2 C3 H3 119.3
C4 C3 H3 119.3
O2 C12 N1 120.4(2)
O2 C12 C8 122.4(2)
N1 C12 C8 117.2(2)
C12 N1 C11 124.82(19)
C12 N1 C13 117.8(2)
C11 N1 C13 117.3(2)
C3 C2 C1 121.7(2)
C3 C2 H2 119.1
C1 C2 H2 119.1
C5 C6 C7 120.0(2)
C5 C6 H6 120.0
C7 C6 H6 120.0
C4 N2 C17 126.3(2)
C4 N2 H2A 118(2)
C17 N2 H2A 114(2)
C8 C7 C6 120.7(2)
C8 C7 H7 119.7
C6 C7 H7 119.7
O1 C11 N1 119.0(2)
O1 C11 C1 124.2(2)
N1 C11 C1 116.8(2)
N2 C17 C18 107.3(2)
N2 C17 H17A 110.3
C18 C17 H17A 110.3
N2 C17 H17B 110.3
C18 C17 H17B 110.3
H17A C17 H17B 108.5
N1 C13 C14 112.1(2)
N1 C13 H13A 109.2
C14 C13 H13A 109.2
N1 C13 H13B 109.2
C14 C13 H13B 109.2
H13A C13 H13B 107.9
C20 N3 C18 112.5(3)
C20 N3 C19 111.1(3)
C18 N3 C19 112.5(3)
C15 C14 C13 112.5(3)
C15 C14 H14A 109.1
C13 C14 H14A 109.1
C15 C14 H14B 109.1
C13 C14 H14B 109.1
H14A C14 H14B 107.8
N3 C18 C17 111.5(2)
N3 C18 H18A 109.3
C17 C18 H18A 109.3
N3 C18 H18B 109.3
C17 C18 H18B 109.3
H18A C18 H18B 108.0
C16 C15 C14 113.2(3)
C16 C15 H15A 108.9
C14 C15 H15A 108.9
C16 C15 H15B 108.9
C14 C15 H15B 108.9
H15A C15 H15B 107.7
N3 C20 H20A 109.5
N3 C20 H20B 109.5
H20A C20 H20B 109.5
N3 C20 H20C 109.5
H20A C20 H20C 109.5
H20B C20 H20C 109.5

loop_
_geom_bond_atom_site_label_1
_geom_bond_atom_site_label_2
_geom_bond_distance
C19 N3 1.473(4)
C19 H19A 0.9600
C19 H19B 0.9600
C19 H19C 0.9600
C16 C15 1.503(5)
C16 H16A 0.9600
C16 H16B 0.9600
C16 H16C 0.9600
C10 C5 1.407(3)
C10 C9 1.417(3)
C10 C4 1.438(3)
C9 C1 1.405(3)
C9 C8 1.418(3)
C1 C2 1.379(3)
C1 C11 1.454(3)
C8 C7 1.366(3)
C8 C12 1.473(3)
C4 N2 1.344(3)
C4 C3 1.393(3)
C5 C6 1.363(3)
C5 H5 0.9300
C3 C2 1.375(3)
C3 H3 0.9300
C12 O2 1.220(3)
C12 N1 1.389(3)
N1 C11 1.408(3)
N1 C13 1.471(3)
C2 H2 0.9300
C6 C7 1.389(3)
C6 H6 0.9300
N2 C17 1.443(3)
N2 H2A 0.81(3)
C7 H7 0.9300
C11 O1 1.215(3)
C17 C18 1.522(4)
C17 H17A 0.9700
C17 H17B 0.9700
C13 C14 1.527(4)
C13 H13A 0.9700
C13 H13B 0.9700
N3 C20 1.425(4)
N3 C18 1.436(4)
C14 C15 1.505(4)
C14 H14A 0.9700
C14 H14B 0.9700
C18 H18A 0.9700
C18 H18B 0.9700
C15 H15A 0.9700
C15 H15B 0.9700
C20 H20A 0.9600
C20 H20B 0.9600
C20 H20C 0.9600

loop_
_cod_related_entry_id
_cod_related_entry_database
_cod_related_entry_code
1 ChemSpider 30661476
